data_4308219
loop_
_publ_author_name
'Ming-Li Tsai'
'Chung-Hung Hsieh'
'Wen-Feng Liaw'

_publ_section_title
;
Dinitrosyl Iron Complexes (DNICs) Containing S/N/O Ligation:
Transformation of Roussin's Red Ester into the Neutral {Fe(NO)2}10DNICs
;
_journal_name_full 'Inorganic Chemistry'
_journal_page_first 5110
_journal_page_last 5117
_journal_paper_doi 10.1021/ic0702567
_journal_volume 46
_journal_year 2007
_chemical_formula_sum 'C43 H34 Fe N3 O4 P2 S'
_chemical_formula_weight 806.58
_chemical_name_systematic
; 
 ? 
;
_space_group_IT_number 14
_symmetry_cell_setting monoclinic
_symmetry_space_group_name_Hall '-P 2yn'
_symmetry_space_group_name_H-M 'P 1 21/n 1'
_atom_sites_solution_hydrogens geom
_atom_sites_solution_primary direct
_atom_sites_solution_secondary difmap
_audit_creation_method SHELXL-97
_cell_angle_alpha 90.00
_cell_angle_beta 101.753(1)
_cell_angle_gamma 90.00
_cell_formula_units_Z 4
_cell_length_a 9.2711(5)
_cell_length_b 21.5461(10)
_cell_length_c 19.6333(10)
_cell_measurement_reflns_used 4842
_cell_measurement_temperature 150(1)
_cell_measurement_theta_max 24.11
_cell_measurement_theta_min 2.28
_cell_volume 3839.6(3)
_computing_cell_refinement 'Bruker SAINT'
_computing_data_collection 'Bruker SMART'
_computing_data_reduction 'Bruker SAINT'
_computing_molecular_graphics 'Bruker SHELXTL'
_computing_publication_material 'Bruker SHELXTL'
_computing_structure_refinement 'SHELXL-97 (Sheldrick, 1997)'
_computing_structure_solution 'SHELXS-97 (Sheldrick, 1990)'
_diffrn_ambient_temperature 150(1)
_diffrn_measured_fraction_theta_full 1.000
_diffrn_measured_fraction_theta_max 1.000
_diffrn_measurement_device_type 'BRUKER SMART APEXCCD area detector'
_diffrn_measurement_method 'omega scans'
_diffrn_radiation_monochromator graphite
_diffrn_radiation_source 'fine-focus sealed tube'
_diffrn_radiation_type MoK\a
_diffrn_radiation_wavelength 0.71073
_diffrn_reflns_av_R_equivalents 0.0563
_diffrn_reflns_av_sigmaI/netI 0.0500
_diffrn_reflns_limit_h_max 12
_diffrn_reflns_limit_h_min -12
_diffrn_reflns_limit_k_max 27
_diffrn_reflns_limit_k_min -27
_diffrn_reflns_limit_l_max 25
_diffrn_reflns_limit_l_min -25
_diffrn_reflns_number 38077
_diffrn_reflns_theta_full 27.50
_diffrn_reflns_theta_max 27.50
_diffrn_reflns_theta_min 1.42
_exptl_absorpt_coefficient_mu 0.578
_exptl_absorpt_correction_T_max 0.8932
_exptl_absorpt_correction_T_min 0.8596
_exptl_absorpt_correction_type multi-scan
_exptl_crystal_colour dark-brown
_exptl_crystal_density_diffrn 1.395
_exptl_crystal_density_meas 0
_exptl_crystal_density_method 'not measured'
_exptl_crystal_description block
_exptl_crystal_F_000 1668
_exptl_crystal_size_max 0.27
_exptl_crystal_size_mid 0.25
_exptl_crystal_size_min 0.20
_refine_diff_density_max 0.495
_refine_diff_density_min -0.365
_refine_diff_density_rms 0.066
_refine_ls_extinction_method none
_refine_ls_goodness_of_fit_ref 1.134
_refine_ls_hydrogen_treatment constr
_refine_ls_matrix_type full
_refine_ls_number_parameters 487
_refine_ls_number_reflns 8811
_refine_ls_number_restraints 0
_refine_ls_restrained_S_all 1.134
_refine_ls_R_factor_all 0.0692
_refine_ls_R_factor_gt 0.0551
_refine_ls_shift/su_max 0.002
_refine_ls_shift/su_mean 0.000
_refine_ls_structure_factor_coef Fsqd
_refine_ls_weighting_details 'calc w=1/[\s^2^(Fo^2^)+(0.0465P)^2^+2.0057P] where P=(Fo^2^+2Fc^2^)/3'
_refine_ls_weighting_scheme calc
_refine_ls_wR_factor_gt 0.1189
_refine_ls_wR_factor_ref 0.1253
_reflns_number_gt 7381
_reflns_number_total 8811
_reflns_threshold_expression >2sigma(I)
_cod_data_source_file ic0702567-file003.cif
_cod_data_source_block ic11480
_cod_depositor_comments
;
The following automatic conversions were performed:
'_symmetry_cell_setting' value 'Monoclinic' changed to 'monoclinic'
according to '/home/saulius/struct/CIF-dictionaries/cif_core.dic'
dictionary named 'cif_core.dic' version 2.4.1 from 2010-06-29.

Automatic conversion script
Id: cif_fix_enum 1527 2010-12-29 10:47:43Z saulius 
;
_cod_database_code 4308219

loop_
_symmetry_equiv_pos_as_xyz
'x, y, z'
'-x+1/2, y+1/2, -z+1/2'
'-x, -y, -z'
'x-1/2, -y-1/2, z-1/2'

loop_
_atom_site_label
_atom_site_type_symbol
_atom_site_fract_x
_atom_site_fract_y
_atom_site_fract_z
_atom_site_U_iso_or_equiv
_atom_site_adp_type
_atom_site_occupancy
_atom_site_symmetry_multiplicity
_atom_site_calc_flag
_atom_site_refinement_flags
_atom_site_disorder_assembly
_atom_site_disorder_group
Fe Fe 0.63370(4) 0.162962(18) 0.17338(2) 0.02702(11) Uani 1 1 d . . .
S1 S 0.57480(8) 0.11117(4) 0.07116(4) 0.03413(18) Uani 1 1 d . . .
O1 O 0.8610(3) 0.09559(12) 0.26013(13) 0.0538(6) Uani 1 1 d . . .
O2 O 0.4256(3) 0.15602(11) 0.25894(12) 0.0483(6) Uani 1 1 d . . .
O3 O 0.6788(2) 0.24077(9) 0.13338(10) 0.0361(5) Uani 1 1 d . . .
O4 O 0.7545(3) 0.29264(9) 0.05036(11) 0.0425(6) Uani 1 1 d . . .
N1 N 0.7795(3) 0.12703(11) 0.22197(12) 0.0309(5) Uani 1 1 d . . .
N2 N 0.4919(3) 0.16683(12) 0.21546(13) 0.0354(6) Uani 1 1 d . . .
C1 C 0.7486(3) 0.12739(12) 0.05114(14) 0.0260(6) Uani 1 1 d . . .
C2 C 0.8247(4) 0.07926(13) 0.02595(15) 0.0341(7) Uani 1 1 d . . .
H2A H 0.7812 0.0392 0.0197 0.041 Uiso 1 1 calc R . .
C3 C 0.9602(4) 0.08843(14) 0.01011(16) 0.0383(7) Uani 1 1 d . . .
H3A H 1.0093 0.0548 -0.0067 0.046 Uiso 1 1 calc R . .
C4 C 1.0257(3) 0.14600(15) 0.01835(15) 0.0354(7) Uani 1 1 d . . .
H4A H 1.1208 0.1520 0.0084 0.042 Uiso 1 1 calc R . .
C5 C 0.9520(3) 0.19481(13) 0.04125(14) 0.0310(6) Uani 1 1 d . . .
H5A H 0.9959 0.2348 0.0454 0.037 Uiso 1 1 calc R . .
C6 C 0.8147(3) 0.18685(12) 0.05839(13) 0.0252(6) Uani 1 1 d . . .
C7 C 0.7442(3) 0.24441(12) 0.08126(14) 0.0280(6) Uani 1 1 d . . .
P1 P 0.26319(7) 0.41557(3) 0.12091(3) 0.01806(14) Uani 1 1 d . . .
P2 P 0.39178(7) 0.37710(3) 0.26373(3) 0.01759(14) Uani 1 1 d . . .
N3 N 0.3785(2) 0.38507(10) 0.18255(11) 0.0215(4) Uani 1 1 d . . .
C8 C 0.3372(3) 0.48456(11) 0.09019(13) 0.0207(5) Uani 1 1 d . . .
C9 C 0.4881(3) 0.49415(13) 0.10512(14) 0.0274(6) Uani 1 1 d . . .
H9A H 0.5515 0.4646 0.1319 0.033 Uiso 1 1 calc R . .
C10 C 0.5462(4) 0.54679(14) 0.08093(16) 0.0369(7) Uani 1 1 d . . .
H10A H 0.6497 0.5534 0.0909 0.044 Uiso 1 1 calc R . .
C11 C 0.4537(4) 0.59003(14) 0.04208(15) 0.0398(8) Uani 1 1 d . . .
H11A H 0.4939 0.6265 0.0262 0.048 Uiso 1 1 calc R . .
C12 C 0.3050(4) 0.58041(14) 0.02648(16) 0.0392(7) Uani 1 1 d . . .
H12A H 0.2422 0.6101 -0.0005 0.047 Uiso 1 1 calc R . .
C13 C 0.2461(3) 0.52792(13) 0.04978(16) 0.0341(7) Uani 1 1 d . . .
H13A H 0.1427 0.5212 0.0383 0.041 Uiso 1 1 calc R . .
C14 C 0.0903(3) 0.43643(12) 0.14245(13) 0.0213(5) Uani 1 1 d . . .
C15 C 0.0768(3) 0.49354(13) 0.17474(15) 0.0309(6) Uani 1 1 d . . .
H15A H 0.1521 0.5240 0.1782 0.037 Uiso 1 1 calc R . .
C16 C -0.0476(3) 0.50513(15) 0.20162(16) 0.0383(8) Uani 1 1 d . . .
H16A H -0.0578 0.5437 0.2235 0.046 Uiso 1 1 calc R . .
C17 C -0.1571(3) 0.46083(15) 0.19676(15) 0.0364(7) Uani 1 1 d . . .
H17A H -0.2399 0.4684 0.2173 0.044 Uiso 1 1 calc R . .
C18 C -0.1470(3) 0.40592(14) 0.16250(14) 0.0308(6) Uani 1 1 d . . .
H18A H -0.2250 0.3766 0.1573 0.037 Uiso 1 1 calc R . .
C19 C -0.0234(3) 0.39333(12) 0.13550(13) 0.0237(5) Uani 1 1 d . . .
H19A H -0.0162 0.3552 0.1122 0.028 Uiso 1 1 calc R . .
C20 C 0.2305(3) 0.36092(11) 0.05034(13) 0.0210(5) Uani 1 1 d . . .
C21 C 0.1228(3) 0.37283(13) -0.00868(14) 0.0277(6) Uani 1 1 d . . .
H21A H 0.0625 0.4087 -0.0107 0.033 Uiso 1 1 calc R . .
C22 C 0.1035(3) 0.33214(15) -0.06468(15) 0.0364(7) Uani 1 1 d . . .
H22A H 0.0297 0.3400 -0.1050 0.044 Uiso 1 1 calc R . .
C23 C 0.1918(3) 0.28048(14) -0.06152(16) 0.0354(7) Uani 1 1 d . . .
H23A H 0.1784 0.2527 -0.0999 0.042 Uiso 1 1 calc R . .
C24 C 0.2990(3) 0.26857(13) -0.00363(16) 0.0341(7) Uani 1 1 d . . .
H24A H 0.3596 0.2329 -0.0023 0.041 Uiso 1 1 calc R . .
C25 C 0.3189(3) 0.30852(12) 0.05278(14) 0.0259(6) Uani 1 1 d . . .
H25A H 0.3926 0.3001 0.0930 0.031 Uiso 1 1 calc R . .
C26 C 0.2941(3) 0.30980(11) 0.28471(13) 0.0203(5) Uani 1 1 d . . .
C27 C 0.3118(3) 0.29018(12) 0.35373(14) 0.0255(6) Uani 1 1 d . . .
H27A H 0.3774 0.3117 0.3894 0.031 Uiso 1 1 calc R . .
C28 C 0.2340(3) 0.23938(13) 0.37015(15) 0.0306(6) Uani 1 1 d . . .
H28A H 0.2462 0.2260 0.4171 0.037 Uiso 1 1 calc R . .
C29 C 0.1391(3) 0.20825(13) 0.31844(16) 0.0301(6) Uani 1 1 d . . .
H29A H 0.0851 0.1737 0.3299 0.036 Uiso 1 1 calc R . .
C30 C 0.1217(3) 0.22685(12) 0.25007(15) 0.0287(6) Uani 1 1 d . . .
H30A H 0.0562 0.2049 0.2147 0.034 Uiso 1 1 calc R . .
C31 C 0.1994(3) 0.27740(12) 0.23279(14) 0.0245(6) Uani 1 1 d . . .
H31A H 0.1880 0.2899 0.1856 0.029 Uiso 1 1 calc R . .
C32 C 0.5835(3) 0.36553(12) 0.30206(13) 0.0204(5) Uani 1 1 d . . .
C33 C 0.6616(3) 0.32346(13) 0.26976(15) 0.0279(6) Uani 1 1 d . . .
H33A H 0.6147 0.3032 0.2281 0.034 Uiso 1 1 calc R . .
C34 C 0.8078(3) 0.31118(15) 0.29863(17) 0.0374(7) Uani 1 1 d . . .
H34A H 0.8614 0.2825 0.2766 0.045 Uiso 1 1 calc R . .
C35 C 0.8760(3) 0.34031(15) 0.35905(18) 0.0410(8) Uani 1 1 d . . .
H35A H 0.9761 0.3313 0.3788 0.049 Uiso 1 1 calc R . .
C36 C 0.8001(3) 0.38231(15) 0.39094(17) 0.0387(7) Uani 1 1 d . . .
H36A H 0.8478 0.4025 0.4324 0.046 Uiso 1 1 calc R . .
C37 C 0.6528(3) 0.39526(14) 0.36231(14) 0.0300(6) Uani 1 1 d . . .
H37A H 0.6002 0.4244 0.3842 0.036 Uiso 1 1 calc R . .
C38 C 0.3297(3) 0.44294(12) 0.30537(13) 0.0219(5) Uani 1 1 d . . .
C39 C 0.3979(3) 0.49993(12) 0.29957(14) 0.0273(6) Uani 1 1 d . . .
H39A H 0.4778 0.5024 0.2761 0.033 Uiso 1 1 calc R . .
C40 C 0.3491(3) 0.55264(14) 0.32793(16) 0.0363(7) Uani 1 1 d . . .
H40A H 0.3962 0.5913 0.3244 0.044 Uiso 1 1 calc R . .
C41 C 0.2322(3) 0.54912(14) 0.36131(16) 0.0367(7) Uani 1 1 d . . .
H41A H 0.1992 0.5856 0.3807 0.044 Uiso 1 1 calc R . .
C42 C 0.1628(3) 0.49367(14) 0.36684(16) 0.0351(7) Uani 1 1 d . . .
H42A H 0.0820 0.4918 0.3898 0.042 Uiso 1 1 calc R . .
C43 C 0.2109(3) 0.44026(13) 0.33876(14) 0.0284(6) Uani 1 1 d . . .
H43A H 0.1628 0.4018 0.3423 0.034 Uiso 1 1 calc R . .

loop_
_atom_site_aniso_label
_atom_site_aniso_U_11
_atom_site_aniso_U_22
_atom_site_aniso_U_33
_atom_site_aniso_U_23
_atom_site_aniso_U_13
_atom_site_aniso_U_12
Fe 0.0305(2) 0.0245(2) 0.0266(2) 0.00238(16) 0.00712(17) 0.00160(16)
S1 0.0337(4) 0.0345(4) 0.0338(4) -0.0048(3) 0.0058(3) -0.0101(3)
O1 0.0443(14) 0.0579(16) 0.0543(16) 0.0181(13) -0.0014(12) 0.0093(12)
O2 0.0446(13) 0.0614(16) 0.0450(14) 0.0012(12) 0.0232(11) 0.0113(11)
O3 0.0566(14) 0.0225(10) 0.0331(12) 0.0014(8) 0.0181(10) 0.0048(9)
O4 0.0706(16) 0.0190(10) 0.0405(13) 0.0057(9) 0.0173(11) -0.0001(10)
N1 0.0308(12) 0.0329(14) 0.0286(13) 0.0049(10) 0.0050(10) -0.0015(10)
N2 0.0350(14) 0.0377(15) 0.0346(14) 0.0004(11) 0.0097(11) 0.0070(11)
C1 0.0306(14) 0.0237(14) 0.0229(14) 0.0026(11) 0.0037(11) -0.0026(11)
C2 0.0518(19) 0.0219(14) 0.0294(16) -0.0008(12) 0.0099(13) -0.0055(13)
C3 0.057(2) 0.0267(16) 0.0359(17) 0.0058(13) 0.0215(15) 0.0107(14)
C4 0.0383(17) 0.0393(18) 0.0322(16) 0.0127(13) 0.0154(13) 0.0063(13)
C5 0.0408(16) 0.0274(15) 0.0241(14) 0.0067(11) 0.0048(12) -0.0041(12)
C6 0.0369(15) 0.0214(13) 0.0164(13) 0.0024(10) 0.0030(11) -0.0018(11)
C7 0.0385(16) 0.0212(14) 0.0224(14) 0.0010(11) 0.0017(12) -0.0020(11)
P1 0.0184(3) 0.0155(3) 0.0198(3) 0.0009(2) 0.0028(2) 0.0018(2)
P2 0.0187(3) 0.0158(3) 0.0184(3) 0.0011(2) 0.0043(2) 0.0017(2)
N3 0.0229(11) 0.0224(11) 0.0195(11) 0.0021(9) 0.0049(9) 0.0040(8)
C8 0.0260(13) 0.0141(12) 0.0207(13) 0.0011(10) 0.0018(10) -0.0016(10)
C9 0.0271(13) 0.0269(15) 0.0279(15) 0.0006(11) 0.0049(11) -0.0032(11)
C10 0.0406(17) 0.0359(17) 0.0359(17) -0.0048(13) 0.0122(14) -0.0176(14)
C11 0.071(2) 0.0231(15) 0.0292(16) -0.0011(12) 0.0199(16) -0.0150(15)
C12 0.059(2) 0.0234(15) 0.0327(17) 0.0095(12) 0.0029(15) -0.0005(14)
C13 0.0355(16) 0.0260(15) 0.0371(17) 0.0068(12) -0.0016(13) -0.0003(12)
C14 0.0204(12) 0.0220(13) 0.0204(13) -0.0014(10) 0.0016(10) 0.0062(10)
C15 0.0232(13) 0.0290(15) 0.0380(17) -0.0101(12) 0.0001(12) 0.0039(11)
C16 0.0274(15) 0.0421(18) 0.0413(18) -0.0190(14) -0.0031(13) 0.0118(13)
C17 0.0217(14) 0.058(2) 0.0294(16) -0.0066(14) 0.0040(12) 0.0097(13)
C18 0.0230(13) 0.0425(17) 0.0268(15) 0.0020(13) 0.0046(11) -0.0001(12)
C19 0.0246(13) 0.0238(13) 0.0220(13) -0.0001(10) 0.0030(10) 0.0012(10)
C20 0.0251(13) 0.0186(12) 0.0208(13) -0.0027(10) 0.0079(10) -0.0029(10)
C21 0.0314(14) 0.0270(15) 0.0228(14) -0.0027(11) 0.0012(11) 0.0013(11)
C22 0.0385(17) 0.0438(19) 0.0242(15) -0.0053(13) 0.0003(13) -0.0042(14)
C23 0.0435(17) 0.0329(17) 0.0320(16) -0.0137(13) 0.0130(14) -0.0083(13)
C24 0.0386(16) 0.0238(15) 0.0436(18) -0.0100(13) 0.0166(14) 0.0006(12)
C25 0.0279(14) 0.0223(14) 0.0281(15) -0.0016(11) 0.0070(11) 0.0004(11)
C26 0.0195(12) 0.0176(12) 0.0242(13) 0.0016(10) 0.0054(10) 0.0022(9)
C27 0.0263(13) 0.0257(14) 0.0244(14) 0.0007(11) 0.0048(11) -0.0003(11)
C28 0.0358(15) 0.0275(15) 0.0307(16) 0.0070(12) 0.0122(12) 0.0028(12)
C29 0.0272(14) 0.0216(14) 0.0432(18) 0.0048(12) 0.0115(12) -0.0021(11)
C30 0.0247(13) 0.0214(14) 0.0377(17) -0.0024(12) 0.0013(12) -0.0010(11)
C31 0.0235(13) 0.0227(14) 0.0266(14) 0.0034(11) 0.0034(11) 0.0040(10)
C32 0.0191(12) 0.0233(13) 0.0198(13) 0.0081(10) 0.0060(10) 0.0004(10)
C33 0.0281(14) 0.0304(15) 0.0269(14) 0.0059(11) 0.0095(11) 0.0071(11)
C34 0.0266(15) 0.0430(18) 0.0462(19) 0.0137(15) 0.0157(14) 0.0107(13)
C35 0.0185(13) 0.049(2) 0.053(2) 0.0271(16) 0.0036(13) 0.0019(13)
C36 0.0294(15) 0.048(2) 0.0338(17) 0.0086(14) -0.0057(13) -0.0087(14)
C37 0.0288(14) 0.0354(16) 0.0249(14) 0.0004(12) 0.0032(11) -0.0020(12)
C38 0.0235(12) 0.0206(13) 0.0206(13) -0.0001(10) 0.0024(10) 0.0039(10)
C39 0.0281(14) 0.0232(14) 0.0311(15) -0.0032(11) 0.0071(11) 0.0006(11)
C40 0.0424(17) 0.0238(15) 0.0411(18) -0.0062(13) 0.0045(14) -0.0006(12)
C41 0.0414(17) 0.0320(17) 0.0356(17) -0.0087(13) 0.0057(14) 0.0130(13)
C42 0.0355(16) 0.0366(17) 0.0361(17) -0.0014(13) 0.0139(13) 0.0110(13)
C43 0.0277(14) 0.0277(15) 0.0319(15) 0.0033(12) 0.0115(12) 0.0024(11)

loop_
_atom_type_symbol
_atom_type_description
_atom_type_scat_dispersion_real
_atom_type_scat_dispersion_imag
_atom_type_scat_source
C C 0.0033 0.0016 'International Tables Vol C Tables 4.2.6.8 and 6.1.1.4'
H H 0.0000 0.0000 'International Tables Vol C Tables 4.2.6.8 and 6.1.1.4'
N N 0.0061 0.0033 'International Tables Vol C Tables 4.2.6.8 and 6.1.1.4'
O O 0.0106 0.0060 'International Tables Vol C Tables 4.2.6.8 and 6.1.1.4'
P P 0.1023 0.0942 'International Tables Vol C Tables 4.2.6.8 and 6.1.1.4'
S S 0.1246 0.1234 'International Tables Vol C Tables 4.2.6.8 and 6.1.1.4'
Fe Fe 0.3463 0.8444 'International Tables Vol C Tables 4.2.6.8 and 6.1.1.4'

loop_
_geom_angle_atom_site_label_1
_geom_angle_atom_site_label_2
_geom_angle_atom_site_label_3
_geom_angle
_geom_angle_site_symmetry_1
_geom_angle_site_symmetry_3
_geom_angle_publ_flag
N1 Fe N2 111.20(12) . . ?
N1 Fe O3 114.55(11) . . ?
N2 Fe O3 114.19(11) . . ?
N1 Fe S1 107.32(9) . . ?
N2 Fe S1 112.72(9) . . ?
O3 Fe S1 95.77(6) . . ?
C1 S1 Fe 91.91(9) . . ?
C7 O3 Fe 123.30(17) . . ?
O1 N1 Fe 167.2(2) . . ?
O2 N2 Fe 157.1(2) . . ?
C2 C1 C6 117.9(3) . . ?
C2 C1 S1 118.6(2) . . ?
C6 C1 S1 123.5(2) . . ?
C3 C2 C1 121.7(3) . . ?
C2 C3 C4 120.5(3) . . ?
C3 C4 C5 119.3(3) . . ?
C4 C5 C6 121.6(3) . . ?
C5 C6 C1 119.0(3) . . ?
C5 C6 C7 116.3(2) . . ?
C1 C6 C7 124.6(2) . . ?
O4 C7 O3 122.9(3) . . ?
O4 C7 C6 118.0(3) . . ?
O3 C7 C6 119.1(2) . . ?
N3 P1 C8 110.87(12) . . ?
N3 P1 C14 114.80(11) . . ?
C8 P1 C14 107.02(12) . . ?
N3 P1 C20 107.37(12) . . ?
C8 P1 C20 107.45(12) . . ?
C14 P1 C20 109.09(12) . . ?
N3 P2 C38 114.06(12) . . ?
N3 P2 C32 107.68(11) . . ?
C38 P2 C32 107.50(12) . . ?
N3 P2 C26 112.21(12) . . ?
C38 P2 C26 108.05(12) . . ?
C32 P2 C26 107.01(11) . . ?
P2 N3 P1 135.73(14) . . ?
C9 C8 C13 119.3(2) . . ?
C9 C8 P1 119.5(2) . . ?
C13 C8 P1 121.2(2) . . ?
C10 C9 C8 119.8(3) . . ?
C9 C10 C11 120.1(3) . . ?
C12 C11 C10 120.3(3) . . ?
C11 C12 C13 120.1(3) . . ?
C12 C13 C8 120.4(3) . . ?
C19 C14 C15 119.7(2) . . ?
C19 C14 P1 120.33(19) . . ?
C15 C14 P1 119.5(2) . . ?
C16 C15 C14 119.2(3) . . ?
C17 C16 C15 120.4(3) . . ?
C18 C17 C16 120.4(3) . . ?
C17 C18 C19 120.0(3) . . ?
C18 C19 C14 120.1(3) . . ?
C25 C20 C21 119.8(2) . . ?
C25 C20 P1 120.0(2) . . ?
C21 C20 P1 120.1(2) . . ?
C22 C21 C20 119.8(3) . . ?
C23 C22 C21 119.7(3) . . ?
C24 C23 C22 120.8(3) . . ?
C23 C24 C25 120.1(3) . . ?
C24 C25 C20 119.7(3) . . ?
C31 C26 C27 119.4(2) . . ?
C31 C26 P2 120.54(19) . . ?
C27 C26 P2 120.01(19) . . ?
C28 C27 C26 120.1(3) . . ?
C29 C28 C27 119.9(3) . . ?
C28 C29 C30 120.5(3) . . ?
C29 C30 C31 120.2(3) . . ?
C30 C31 C26 119.8(3) . . ?
C37 C32 C33 119.9(2) . . ?
C37 C32 P2 122.7(2) . . ?
C33 C32 P2 117.4(2) . . ?
C34 C33 C32 119.7(3) . . ?
C35 C34 C33 120.4(3) . . ?
C36 C35 C34 120.3(3) . . ?
C35 C36 C37 119.9(3) . . ?
C32 C37 C36 119.9(3) . . ?
C43 C38 C39 119.3(2) . . ?
C43 C38 P2 122.8(2) . . ?
C39 C38 P2 117.80(19) . . ?
C40 C39 C38 120.0(3) . . ?
C41 C40 C39 120.0(3) . . ?
C42 C41 C40 120.8(3) . . ?
C41 C42 C43 119.8(3) . . ?
C42 C43 C38 120.1(3) . . ?

loop_
_geom_bond_atom_site_label_1
_geom_bond_atom_site_label_2
_geom_bond_distance
_geom_bond_site_symmetry_2
_geom_bond_publ_flag
Fe N1 1.677(2) . ?
Fe N2 1.691(2) . ?
Fe O3 1.933(2) . ?
Fe S1 2.2638(9) . ?
S1 C1 1.770(3) . ?
O1 N1 1.166(3) . ?
O2 N2 1.172(3) . ?
O3 C7 1.293(3) . ?
O4 C7 1.217(3) . ?
C1 C2 1.400(4) . ?
C1 C6 1.415(4) . ?
C2 C3 1.368(4) . ?
C3 C4 1.376(4) . ?
C4 C5 1.379(4) . ?
C5 C6 1.392(4) . ?
C6 C7 1.512(4) . ?
P1 N3 1.585(2) . ?
P1 C8 1.792(2) . ?
P1 C14 1.796(2) . ?
P1 C20 1.797(3) . ?
P2 N3 1.583(2) . ?
P2 C38 1.790(3) . ?
P2 C32 1.801(2) . ?
P2 C26 1.801(3) . ?
C8 C9 1.386(4) . ?
C8 C13 1.394(4) . ?
C9 C10 1.381(4) . ?
C10 C11 1.385(5) . ?
C11 C12 1.366(5) . ?
C12 C13 1.374(4) . ?
C14 C19 1.390(4) . ?
C14 C15 1.402(4) . ?
C15 C16 1.385(4) . ?
C16 C17 1.383(4) . ?
C17 C18 1.373(4) . ?
C18 C19 1.384(4) . ?
C20 C25 1.390(4) . ?
C20 C21 1.391(4) . ?
C21 C22 1.389(4) . ?
C22 C23 1.375(4) . ?
C23 C24 1.373(4) . ?
C24 C25 1.385(4) . ?
C26 C31 1.390(4) . ?
C26 C27 1.397(4) . ?
C27 C28 1.385(4) . ?
C28 C29 1.375(4) . ?
C29 C30 1.378(4) . ?
C30 C31 1.386(4) . ?
C32 C37 1.383(4) . ?
C32 C33 1.391(4) . ?
C33 C34 1.384(4) . ?
C34 C35 1.377(5) . ?
C35 C36 1.373(5) . ?
C36 C37 1.395(4) . ?
C38 C43 1.393(3) . ?
C38 C39 1.396(4) . ?
C39 C40 1.381(4) . ?
C40 C41 1.378(4) . ?
C41 C42 1.372(4) . ?
C42 C43 1.388(4) . ?
